data_1543038
loop_
_publ_author_name
'Raja, Rajamani'
'Kandhasamy, Subramani'
'Narayanan, Uma Maheswari'
'Perumal, Paramasivam T.'
'Dhanapal, Ramu'

_publ_section_title
;
 1-[6-Chloro-2-(phenanthren-9-yl)quinolin-4-yl]pyrrolidin-2-one
;
_journal_coeditor_code BH4004
_journal_issue 4
_journal_name_full IUCrData
_journal_page_first x160529
_journal_paper_doi 10.1107/S2414314616005290
_journal_volume 1
_journal_year 2016
_chemical_formula_iupac 'C27 H19 Cl N2 O'
_chemical_formula_moiety 'C27 H19 Cl N2 O'
_chemical_formula_sum 'C27 H19 Cl N2 O'
_chemical_formula_weight 422.89
_chemical_name_systematic
;
1-[6-Chloro-2-(phenanthren-9-yl)quinolin-4-yl]pyrrolidin-2-one
;
_space_group_IT_number 33
_symmetry_cell_setting orthorhombic
_symmetry_space_group_name_Hall 'P 2c -2n'
_symmetry_space_group_name_H-M 'P n a 21'
_atom_sites_solution_hydrogens geom
_atom_sites_solution_primary direct
_atom_sites_solution_secondary difmap
_audit_creation_method SHELXL-97
_cell_angle_alpha 90.00
_cell_angle_beta 90.00
_cell_angle_gamma 90.00
_cell_formula_units_Z 4
_cell_length_a 14.824(3)
_cell_length_b 8.2946(17)
_cell_length_c 16.924(3)
_cell_measurement_reflns_used 2845
_cell_measurement_temperature 293(2)
_cell_measurement_theta_max 25.00
_cell_measurement_theta_min 2.41
_cell_volume 2081.0(7)
_computing_cell_refinement
;
<i>SAINT</i> (Bruker, 2008)
;
_computing_data_collection
;
<i>APEX2</i> (Bruker, 2008)
;
_computing_data_reduction
;
<i>SAINT</i> (Bruker, 2008)
;
_computing_molecular_graphics
;
<i>ORTEP-3 for Windows</i> (Farrugia, 2012)
;
_computing_publication_material
;
<i>SHELXL97</i> and <i>PLATON</i> (Spek, 2009)
;
_computing_structure_refinement
;
SHELXL-97 (Sheldrick, 2008)
;
_computing_structure_solution
;
SHELXS-97 (Sheldrick, 2008)
;
_diffrn_ambient_temperature 293(2)
_diffrn_measured_fraction_theta_full 1.000
_diffrn_measured_fraction_theta_max 1.000
_diffrn_measurement_device_type 'Bruker SMART APEXII CCD'
_diffrn_measurement_method '\w and \f scans'
_diffrn_radiation_monochromator graphite
_diffrn_radiation_source 'fine-focus sealed tube'
_diffrn_radiation_type MoK\a
_diffrn_radiation_wavelength 0.71073
_diffrn_reflns_av_R_equivalents 0.0270
_diffrn_reflns_av_sigmaI/netI 0.0380
_diffrn_reflns_limit_h_max 13
_diffrn_reflns_limit_h_min -17
_diffrn_reflns_limit_k_max 9
_diffrn_reflns_limit_k_min -9
_diffrn_reflns_limit_l_max 19
_diffrn_reflns_limit_l_min -20
_diffrn_reflns_number 8128
_diffrn_reflns_theta_full 25.00
_diffrn_reflns_theta_max 25.00
_diffrn_reflns_theta_min 2.41
_exptl_absorpt_coefficient_mu 0.206
_exptl_absorpt_correction_T_max 0.960
_exptl_absorpt_correction_T_min 0.952
_exptl_absorpt_correction_type multi-scan
_exptl_absorpt_process_details
;
(<i>SADABS</i>; Bruker, 2008)
;
_exptl_crystal_colour colourless
_exptl_crystal_density_diffrn 1.350
_exptl_crystal_density_method 'not measured'
_exptl_crystal_description block
_exptl_crystal_F_000 880
_exptl_crystal_size_max 0.25
_exptl_crystal_size_mid 0.20
_exptl_crystal_size_min 0.20
_refine_diff_density_max 0.153
_refine_diff_density_min -0.162
_refine_ls_abs_structure_details
;
Flack (1983)
;
_refine_ls_abs_structure_Flack 0.11(7)
_refine_ls_extinction_method none
_refine_ls_goodness_of_fit_ref 1.055
_refine_ls_hydrogen_treatment mixed
_refine_ls_matrix_type full
_refine_ls_number_parameters 280
_refine_ls_number_reflns 3530
_refine_ls_number_restraints 1
_refine_ls_restrained_S_all 1.054
_refine_ls_R_factor_all 0.0517
_refine_ls_R_factor_gt 0.0344
_refine_ls_shift/su_max 0.000
_refine_ls_shift/su_mean 0.000
_refine_ls_structure_factor_coef Fsqd
_refine_ls_weighting_details 'calc w=1/[\s^2^(Fo^2^)+(0.0494P)^2^+0.0804P] where P=(Fo^2^+2Fc^2^)/3'
_refine_ls_weighting_scheme calc
_refine_ls_wR_factor_gt 0.0819
_refine_ls_wR_factor_ref 0.0934
_reflns_number_gt 2845
_reflns_number_total 3530
_reflns_threshold_expression >2sigma(I)
_cod_data_source_file bh4004sup1.cif
_cod_data_source_block I
_cod_original_sg_symbol_H-M Pna21
_cod_database_code 1543038

loop_
_symmetry_equiv_pos_as_xyz
'x, y, z'
'-x, -y, z+1/2'
'-x+1/2, y+1/2, z+1/2'
'x+1/2, -y+1/2, z'

loop_
_atom_site_type_symbol
_atom_site_label
_atom_site_fract_x
_atom_site_fract_y
_atom_site_fract_z
_atom_site_U_iso_or_equiv
_atom_site_adp_type
_atom_site_calc_flag
_atom_site_refinement_flags
_atom_site_occupancy
_atom_site_symmetry_multiplicity
C C1 -0.05298(16) 0.8783(3) 0.71094(14) 0.0444(6) Uani d . 1 1
C C2 0.01627(17) 0.7975(3) 0.75181(15) 0.0508(6) Uani d . 1 1
H H2 0.0666 0.7618 0.7240 0.061 Uiso calc R 1 1
C C3 0.01143(19) 0.7702(3) 0.83100(16) 0.0596(7) Uani d . 1 1
H H3 0.0578 0.7158 0.8567 0.072 Uiso calc R 1 1
C C4 -0.0630(2) 0.8239(4) 0.87318(17) 0.0669(8) Uani d . 1 1
H H4 -0.0653 0.8093 0.9276 0.080 Uiso calc R 1 1
C C5 -0.13266(19) 0.8978(3) 0.83552(17) 0.0602(7) Uani d . 1 1
H H5 -0.1828 0.9302 0.8645 0.072 Uiso calc R 1 1
C C6 -0.13060(16) 0.9263(3) 0.75391(15) 0.0458(6) Uani d . 1 1
C C7 -0.20672(17) 0.9978(3) 0.71181(16) 0.0491(6) Uani d . 1 1
C C8 -0.28684(19) 1.0456(4) 0.7507(2) 0.0648(8) Uani d . 1 1
H H8 -0.2921 1.0320 0.8050 0.078 Uiso calc R 1 1
C C9 -0.35642(19) 1.1118(4) 0.7090(2) 0.0755(9) Uani d . 1 1
H H9 -0.4086 1.1427 0.7354 0.091 Uiso calc R 1 1
C C10 -0.35063(19) 1.1336(4) 0.6281(2) 0.0734(9) Uani d . 1 1
H H10 -0.3985 1.1796 0.6006 0.088 Uiso calc R 1 1
C C11 -0.27442(19) 1.0874(3) 0.58848(19) 0.0621(7) Uani d . 1 1
H H11 -0.2708 1.1013 0.5340 0.075 Uiso calc R 1 1
C C12 -0.20145(16) 1.0189(3) 0.62972(17) 0.0486(6) Uani d . 1 1
C C13 -0.12090(17) 0.9717(3) 0.58905(15) 0.0488(6) Uani d . 1 1
H H13 -0.1178 0.9863 0.5346 0.059 Uiso calc R 1 1
C C14 -0.04928(15) 0.9070(3) 0.62676(14) 0.0433(6) Uani d . 1 1
C C15 0.03207(16) 0.8673(3) 0.57893(13) 0.0422(5) Uani d . 1 1
C C16 0.11754(16) 0.9326(3) 0.59887(14) 0.0441(6) Uani d . 1 1
H H16 0.1234 0.9978 0.6432 0.053 Uiso calc R 1 1
C C17 0.19117(15) 0.8999(3) 0.55315(13) 0.0400(5) Uani d . 1 1
C C18 0.30624(17) 0.9863(4) 0.65352(15) 0.0564(7) Uani d . 1 1
H H18A 0.3068 0.8833 0.6807 0.068 Uiso calc R 1 1
H H18B 0.2668 1.0596 0.6818 0.068 Uiso calc R 1 1
C C19 0.4006(2) 1.0547(4) 0.64752(17) 0.0673(8) Uani d . 1 1
H H19A 0.4068 1.1487 0.6812 0.081 Uiso calc R 1 1
H H19B 0.4448 0.9749 0.6636 0.081 Uiso calc R 1 1
C C20 0.41419(16) 1.1001(3) 0.56260(15) 0.0556(7) Uani d . 1 1
H H20A 0.4212 1.2159 0.5574 0.067 Uiso calc R 1 1
H H20B 0.4676 1.0480 0.5415 0.067 Uiso calc R 1 1
C C21 0.33183(15) 1.0443(3) 0.51965(16) 0.0468(6) Uani d . 1 1
C C22 0.18137(15) 0.7916(3) 0.48919(13) 0.0408(5) Uani d . 1 1
C C23 0.25435(16) 0.7291(3) 0.44529(14) 0.0458(6) Uani d . 1 1
H H23 0.3130 0.7622 0.4560 0.055 Uiso calc R 1 1
C C24 0.23791(19) 0.6196(3) 0.38689(15) 0.0535(7) Uani d . 1 1
C C25 0.1507(2) 0.5708(3) 0.36694(15) 0.0614(8) Uani d . 1 1
H H25 0.1415 0.4997 0.3252 0.074 Uiso calc R 1 1
C C26 0.07948(19) 0.6280(3) 0.40885(15) 0.0584(7) Uani d . 1 1
H H26 0.0213 0.5955 0.3958 0.070 Uiso calc R 1 1
C C27 0.09297(16) 0.7365(3) 0.47227(13) 0.0435(6) Uani d . 1 1
Cl Cl1 0.32930(6) 0.53261(10) 0.33873(5) 0.0793(3) Uani d . 1 1
N N1 0.27677(13) 0.9669(2) 0.57219(11) 0.0426(5) Uani d . 1 1
N N2 0.01915(14) 0.7756(2) 0.51683(12) 0.0472(5) Uani d . 1 1
O O1 0.31649(13) 1.0648(3) 0.45001(12) 0.0693(6) Uani d . 1 1

loop_
_atom_site_aniso_label
_atom_site_aniso_U_11
_atom_site_aniso_U_22
_atom_site_aniso_U_33
_atom_site_aniso_U_12
_atom_site_aniso_U_13
_atom_site_aniso_U_23
C1 0.0415(13) 0.0449(12) 0.0469(14) -0.0090(11) 0.0008(12) -0.0090(11)
C2 0.0424(14) 0.0554(14) 0.0545(17) -0.0058(11) -0.0011(12) -0.0031(13)
C3 0.0571(16) 0.0645(16) 0.0574(18) -0.0103(13) -0.0070(15) 0.0063(14)
C4 0.073(2) 0.081(2) 0.0466(16) -0.0090(17) 0.0010(15) 0.0048(15)
C5 0.0574(16) 0.0721(17) 0.0512(16) -0.0089(14) 0.0143(15) -0.0093(15)
C6 0.0419(14) 0.0497(13) 0.0457(14) -0.0072(11) 0.0045(12) -0.0101(11)
C7 0.0423(15) 0.0498(14) 0.0551(16) -0.0099(11) 0.0040(12) -0.0169(11)
C8 0.0445(16) 0.0788(19) 0.0711(19) -0.0060(15) 0.0093(15) -0.0211(16)
C9 0.0409(16) 0.084(2) 0.101(3) 0.0031(15) 0.0036(18) -0.0272(19)
C10 0.0451(17) 0.0728(18) 0.102(3) 0.0040(14) -0.0187(18) -0.0194(18)
C11 0.0505(16) 0.0644(16) 0.0714(19) -0.0024(14) -0.0104(15) -0.0170(15)
C12 0.0405(14) 0.0461(13) 0.0591(18) -0.0027(11) -0.0023(13) -0.0129(11)
C13 0.0459(14) 0.0544(14) 0.0460(14) -0.0059(12) -0.0007(12) -0.0088(12)
C14 0.0384(13) 0.0463(12) 0.0451(14) -0.0070(10) 0.0018(11) -0.0092(11)
C15 0.0441(13) 0.0446(12) 0.0379(13) -0.0044(10) 0.0042(11) -0.0057(10)
C16 0.0448(14) 0.0488(13) 0.0387(14) -0.0046(11) 0.0022(11) -0.0099(10)
C17 0.0397(13) 0.0415(12) 0.0387(13) -0.0025(10) -0.0011(11) 0.0006(10)
C18 0.0489(15) 0.0770(17) 0.0431(16) -0.0007(13) -0.0066(12) -0.0028(13)
C19 0.0555(16) 0.0774(18) 0.069(2) -0.0070(14) -0.0211(15) 0.0002(16)
C20 0.0377(13) 0.0622(16) 0.0669(18) -0.0006(12) -0.0045(13) -0.0085(13)
C21 0.0421(14) 0.0539(14) 0.0446(15) -0.0002(11) 0.0003(12) 0.0003(12)
C22 0.0450(14) 0.0426(12) 0.0349(12) -0.0002(10) 0.0024(11) 0.0008(11)
C23 0.0440(14) 0.0525(13) 0.0409(13) 0.0034(11) 0.0040(11) -0.0004(12)
C24 0.0660(18) 0.0543(14) 0.0402(14) 0.0061(13) 0.0126(13) -0.0003(12)
C25 0.077(2) 0.0652(17) 0.0418(16) -0.0102(15) 0.0101(14) -0.0149(13)
C26 0.0604(17) 0.0667(16) 0.0483(16) -0.0136(14) 0.0046(14) -0.0148(14)
C27 0.0474(15) 0.0477(12) 0.0352(13) -0.0044(11) 0.0021(11) -0.0034(11)
Cl1 0.0815(5) 0.0924(5) 0.0641(5) 0.0260(4) 0.0160(4) -0.0179(4)
N1 0.0360(10) 0.0531(11) 0.0388(12) -0.0023(9) -0.0029(9) -0.0026(9)
N2 0.0433(11) 0.0564(11) 0.0419(11) -0.0084(9) 0.0028(10) -0.0062(10)
O1 0.0604(12) 0.0985(15) 0.0491(13) -0.0232(11) -0.0054(10) 0.0164(11)

loop_
_atom_type_symbol
_atom_type_description
_atom_type_scat_dispersion_real
_atom_type_scat_dispersion_imag
_atom_type_scat_source
C C 0.0033 0.0016 'International Tables Vol C Tables 4.2.6.8 and 6.1.1.4'
H H 0.0000 0.0000 'International Tables Vol C Tables 4.2.6.8 and 6.1.1.4'
Cl Cl 0.1484 0.1585 'International Tables Vol C Tables 4.2.6.8 and 6.1.1.4'
N N 0.0061 0.0033 'International Tables Vol C Tables 4.2.6.8 and 6.1.1.4'
O O 0.0106 0.0060 'International Tables Vol C Tables 4.2.6.8 and 6.1.1.4'

loop_
_geom_angle_atom_site_label_1
_geom_angle_atom_site_label_2
_geom_angle_atom_site_label_3
_geom_angle
C2 C1 C6 118.2(2)
C2 C1 C14 122.3(2)
C6 C1 C14 119.4(2)
C3 C2 C1 121.6(3)
C3 C2 H2 119.2
C1 C2 H2 119.2
C2 C3 C4 119.7(3)
C2 C3 H3 120.2
C4 C3 H3 120.2
C5 C4 C3 120.5(3)
C5 C4 H4 119.7
C3 C4 H4 119.7
C4 C5 C6 121.4(3)
C4 C5 H5 119.3
C6 C5 H5 119.3
C5 C6 C1 118.4(2)
C5 C6 C7 122.2(2)
C1 C6 C7 119.4(2)
C12 C7 C8 118.2(3)
C12 C7 C6 119.4(2)
C8 C7 C6 122.4(3)
C9 C8 C7 120.5(3)
C9 C8 H8 119.8
C7 C8 H8 119.8
C8 C9 C10 121.1(3)
C8 C9 H9 119.4
C10 C9 H9 119.4
C11 C10 C9 119.9(3)
C11 C10 H10 120.0
C9 C10 H10 120.0
C10 C11 C12 120.3(3)
C10 C11 H11 119.8
C12 C11 H11 119.8
C7 C12 C11 119.9(3)
C7 C12 C13 119.2(2)
C11 C12 C13 120.8(3)
C14 C13 C12 122.5(2)
C14 C13 H13 118.8
C12 C13 H13 118.8
C13 C14 C1 120.1(2)
C13 C14 C15 117.9(2)
C1 C14 C15 122.0(2)
N2 C15 C16 122.9(2)
N2 C15 C14 116.5(2)
C16 C15 C14 120.63(19)
C17 C16 C15 120.2(2)
C17 C16 H16 119.9
C15 C16 H16 119.9
C16 C17 C22 118.5(2)
C16 C17 N1 120.5(2)
C22 C17 N1 120.9(2)
N1 C18 C19 104.8(2)
N1 C18 H18A 110.8
C19 C18 H18A 110.8
N1 C18 H18B 110.8
C19 C18 H18B 110.8
H18A C18 H18B 108.9
C20 C19 C18 106.4(2)
C20 C19 H19A 110.4
C18 C19 H19A 110.4
C20 C19 H19B 110.4
C18 C19 H19B 110.4
H19A C19 H19B 108.6
C21 C20 C19 106.2(2)
C21 C20 H20A 110.5
C19 C20 H20A 110.5
C21 C20 H20B 110.5
C19 C20 H20B 110.5
H20A C20 H20B 108.7
O1 C21 N1 125.9(2)
O1 C21 C20 125.6(2)
N1 C21 C20 108.5(2)
C23 C22 C17 123.9(2)
C23 C22 C27 118.9(2)
C17 C22 C27 117.0(2)
C24 C23 C22 119.3(2)
C24 C23 H23 120.4
C22 C23 H23 120.4
C23 C24 C25 122.2(2)
C23 C24 Cl1 118.5(2)
C25 C24 Cl1 119.2(2)
C26 C25 C24 119.5(2)
C26 C25 H25 120.2
C24 C25 H25 120.2
C25 C26 C27 120.6(3)
C25 C26 H26 119.7
C27 C26 H26 119.7
N2 C27 C26 117.1(2)
N2 C27 C22 123.5(2)
C26 C27 C22 119.3(2)
C21 N1 C17 124.7(2)
C21 N1 C18 112.6(2)
C17 N1 C18 121.7(2)
C15 N2 C27 117.5(2)

loop_
_geom_bond_atom_site_label_1
_geom_bond_atom_site_label_2
_geom_bond_distance
C1 C2 1.408(3)
C1 C6 1.418(3)
C1 C14 1.445(3)
C2 C3 1.361(3)
C2 H2 0.9300
C3 C4 1.388(4)
C3 H3 0.9300
C4 C5 1.359(4)
C4 H4 0.9300
C5 C6 1.402(4)
C5 H5 0.9300
C6 C7 1.461(4)
C7 C12 1.402(4)
C7 C8 1.414(4)
C8 C9 1.365(5)
C8 H8 0.9300
C9 C10 1.384(4)
C9 H9 0.9300
C10 C11 1.368(4)
C10 H10 0.9300
C11 C12 1.407(4)
C11 H11 0.9300
C12 C13 1.433(4)
C13 C14 1.350(3)
C13 H13 0.9300
C14 C15 1.489(3)
C15 N2 1.311(3)
C15 C16 1.419(3)
C16 C17 1.365(3)
C16 H16 0.9300
C17 C22 1.414(3)
C17 N1 1.422(3)
C18 N1 1.453(3)
C18 C19 1.513(4)
C18 H18A 0.9700
C18 H18B 0.9700
C19 C20 1.499(4)
C19 H19A 0.9700
C19 H19B 0.9700
C20 C21 1.495(3)
C20 H20A 0.9700
C20 H20B 0.9700
C21 O1 1.212(3)
C21 N1 1.367(3)
C22 C23 1.411(3)
C22 C27 1.417(3)
C23 C24 1.364(4)
C23 H23 0.9300
C24 C25 1.396(4)
C24 Cl1 1.738(3)
C25 C26 1.357(4)
C25 H25 0.9300
C26 C27 1.415(3)
C26 H26 0.9300
C27 N2 1.368(3)

loop_
_geom_hbond_atom_site_label_D
_geom_hbond_atom_site_label_H
_geom_hbond_atom_site_label_A
_geom_hbond_site_symmetry_A
_geom_hbond_distance_DH
_geom_hbond_distance_HA
_geom_hbond_distance_DA
_geom_hbond_angle_DHA
C5 H5 O1 2_575 0.93 2.45 3.358(4) 164

loop_
_geom_torsion_atom_site_label_1
_geom_torsion_atom_site_label_2
_geom_torsion_atom_site_label_3
_geom_torsion_atom_site_label_4
_geom_torsion
C6 C1 C2 C3 -2.3(3)
C14 C1 C2 C3 -179.4(2)
C1 C2 C3 C4 -0.5(4)
C2 C3 C4 C5 2.6(4)
C3 C4 C5 C6 -1.9(4)
C4 C5 C6 C1 -1.0(4)
C4 C5 C6 C7 176.7(2)
C2 C1 C6 C5 3.0(3)
C14 C1 C6 C5 -179.8(2)
C2 C1 C6 C7 -174.8(2)
C14 C1 C6 C7 2.4(3)
C5 C6 C7 C12 -178.2(2)
C1 C6 C7 C12 -0.4(3)
C5 C6 C7 C8 1.1(4)
C1 C6 C7 C8 178.8(2)
C12 C7 C8 C9 -0.6(4)
C6 C7 C8 C9 -179.9(3)
C7 C8 C9 C10 0.0(5)
C8 C9 C10 C11 0.5(5)
C9 C10 C11 C12 -0.5(4)
C8 C7 C12 C11 0.6(4)
C6 C7 C12 C11 179.9(2)
C8 C7 C12 C13 179.8(2)
C6 C7 C12 C13 -0.9(3)
C10 C11 C12 C7 0.0(4)
C10 C11 C12 C13 -179.3(2)
C7 C12 C13 C14 0.1(3)
C11 C12 C13 C14 179.4(2)
C12 C13 C14 C1 1.9(3)
C12 C13 C14 C15 -178.1(2)
C2 C1 C14 C13 173.9(2)
C6 C1 C14 C13 -3.1(3)
C2 C1 C14 C15 -6.2(3)
C6 C1 C14 C15 176.8(2)
C13 C14 C15 N2 -53.4(3)
C1 C14 C15 N2 126.6(2)
C13 C14 C15 C16 123.9(2)
C1 C14 C15 C16 -56.0(3)
N2 C15 C16 C17 -0.6(4)
C14 C15 C16 C17 -177.8(2)
C15 C16 C17 C22 -4.2(3)
C15 C16 C17 N1 179.1(2)
N1 C18 C19 C20 10.3(3)
C18 C19 C20 C21 -5.0(3)
C19 C20 C21 O1 177.2(3)
C19 C20 C21 N1 -2.6(3)
C16 C17 C22 C23 -169.9(2)
N1 C17 C22 C23 6.8(3)
C16 C17 C22 C27 6.1(3)
N1 C17 C22 C27 -177.2(2)
C17 C22 C23 C24 177.1(2)
C27 C22 C23 C24 1.1(3)
C22 C23 C24 C25 2.3(4)
C22 C23 C24 Cl1 -175.13(18)
C23 C24 C25 C26 -3.0(4)
Cl1 C24 C25 C26 174.4(2)
C24 C25 C26 C27 0.2(4)
C25 C26 C27 N2 -173.4(2)
C25 C26 C27 C22 3.2(4)
C23 C22 C27 N2 172.5(2)
C17 C22 C27 N2 -3.7(3)
C23 C22 C27 C26 -3.8(3)
C17 C22 C27 C26 180.0(2)
O1 C21 N1 C17 -1.1(4)
C20 C21 N1 C17 178.7(2)
O1 C21 N1 C18 -170.0(3)
C20 C21 N1 C18 9.9(3)
C16 C17 N1 C21 -130.9(2)
C22 C17 N1 C21 52.5(3)
C16 C17 N1 C18 37.0(3)
C22 C17 N1 C18 -139.6(2)
C19 C18 N1 C21 -12.8(3)
C19 C18 N1 C17 178.0(2)
C16 C15 N2 C27 3.2(3)
C14 C15 N2 C27 -179.5(2)
C26 C27 N2 C15 175.4(2)
C22 C27 N2 C15 -0.9(3)

_cod_database_fobs_code 1543038
